data_4106137
loop_
_publ_author_name
'Graham E. Dobereiner'
'Ainara Nova'
'Nathan D. Schley'
'Nilay Hazari'
'Scott J. Miller'
'Odile Eisenstein'
'Robert H. Crabtree'

_publ_contact_author_address
;    Department of Chemistry
     Yale University
     225 Prospect St
     PO Box 208107
     New Haven, CT 06520-8107
     USA
;
_publ_contact_author_email robert.crabtree@yale.edu
_publ_contact_author_fax '+203 432 6144'
_publ_contact_author_name 'Dr. Robert H Crabtree'
_publ_contact_author_phone '+203 432 3925'
_publ_section_title
;
 Iridium-Catalyzed Hydrogenation of N-Heterocyclic Compounds under Mild
 Conditions by an Outer-Sphere Pathway
;
_journal_name_full 'Journal of the American Chemical Society'
_journal_page_first 7547
_journal_page_last 7562
_journal_paper_doi 10.1021/ja2014983
_journal_volume 133
_journal_year 2011
_chemical_formula_moiety 'C45 H42 F6 Ir N2 P3 '
_chemical_formula_sum 'C45 H42 F6 Ir N2 P3'
_chemical_formula_weight 1009.97
_space_group_IT_number 19
_symmetry_cell_setting orthorhombic
_symmetry_Int_Tables_number 19
_symmetry_space_group_name_Hall 'P 2ac 2ab'
_symmetry_space_group_name_H-M 'P 21 21 21'
_cell_angle_alpha 90.0000
_cell_angle_beta 90.0000
_cell_angle_gamma 90.0000
_cell_formula_units_Z 4
_cell_length_a 10.950(4)
_cell_length_b 18.517(7)
_cell_length_c 21.354(7)
_cell_measurement_reflns_used 11790
_cell_measurement_temperature 223.1
_cell_measurement_theta_max 27.7
_cell_measurement_theta_min 3.0
_cell_volume 4330(3)
_computing_cell_refinement PROCESS-AUTO
_computing_data_collection PROCESS-AUTO
_computing_data_reduction CrystalStructure
_computing_publication_material 'CrystalStructure 3.8'
_computing_structure_refinement SHELXL
_diffrn_ambient_temperature 223
_diffrn_detector_area_resol_mean 6.85
_diffrn_measured_fraction_theta_full 0.989
_diffrn_measured_fraction_theta_max 0.989
_diffrn_measurement_device_type 'Rigaku SCXmini'
_diffrn_measurement_method \w
_diffrn_radiation_type 'Mo K\a'
_diffrn_radiation_wavelength 0.71075
_diffrn_reflns_av_R_equivalents 0.096
_diffrn_reflns_limit_h_max 14
_diffrn_reflns_limit_h_min -14
_diffrn_reflns_limit_k_max 23
_diffrn_reflns_limit_k_min -23
_diffrn_reflns_limit_l_max 27
_diffrn_reflns_limit_l_min -27
_diffrn_reflns_number 40514
_diffrn_reflns_theta_full 27.49
_diffrn_reflns_theta_max 27.49
_exptl_absorpt_coefficient_mu 3.262
_exptl_absorpt_correction_T_max 0.746
_exptl_absorpt_correction_T_min 0.523
_exptl_absorpt_correction_type multi-scan
_exptl_absorpt_process_details 'Jacobson, R. (1998) Private communication'
_exptl_crystal_colour Orange
_exptl_crystal_density_diffrn 1.549
_exptl_crystal_description Chunk
_exptl_crystal_F_000 2008.00
_exptl_crystal_size_max 0.12
_exptl_crystal_size_mid 0.10
_exptl_crystal_size_min 0.09
_refine_diff_density_max 1.64
_refine_diff_density_min -0.96
_refine_ls_abs_structure_details 'Flack, H. D. (1983), Acta Cryst. A39, 876-881.  4381 Friedel Pairs'
_refine_ls_abs_structure_Flack 0.000(8)
_refine_ls_extinction_method none
_refine_ls_goodness_of_fit_ref 1.108
_refine_ls_hydrogen_treatment refall
_refine_ls_number_parameters 515
_refine_ls_number_reflns 9819
_refine_ls_R_factor_gt 0.0690
_refine_ls_shift/su_max 0.0030
_refine_ls_structure_factor_coef Fsqd
_refine_ls_weighting_details 'w = 1/[\s^2^(Fo^2^)+(0.0290P)^2^+0.0000P] where P=(Fo^2^+2Fc^2^)/3'
_refine_ls_weighting_scheme calc
_refine_ls_wR_factor_ref 0.1040
_reflns_number_gt 7195
_reflns_number_total 9819
_reflns_threshold_expression F^2^>2.0\s(F^2^)
_cod_data_source_file ja2014983_si_001_2.cif
_cod_data_source_block (PPh3)2IrH2(Me2Benzimid)PF6
_cod_original_formula_sum 'C45 H42 F6 Ir N2 P3 '
_cod_database_code 4106137

loop_
_symmetry_equiv_pos_site_id
_symmetry_equiv_pos_as_xyz
1 +X,+Y,+Z
2 1/2+X,1/2-Y,-Z
3 -X,1/2+Y,1/2-Z
4 1/2-X,-Y,1/2+Z

loop_
_atom_site_label
_atom_site_type_symbol
_atom_site_fract_x
_atom_site_fract_y
_atom_site_fract_z
_atom_site_U_iso_or_equiv
_atom_site_adp_type
_atom_site_occupancy
_atom_site_symmetry_multiplicity
_atom_site_calc_flag
_atom_site_refinement_flags
Ir(1) Ir 0.29857(3) 1.003952(18) 0.055465(13) 0.04256(10) Uani 1.00 1 d .
P(1) P 0.3841(2) 1.11402(12) 0.03299(9) 0.0396(5) Uani 1.00 1 d .
P(2) P 0.2208(2) 0.89685(11) 0.09464(9) 0.0395(5) Uani 1.00 1 d .
P(3) P -0.2105(2) 0.95238(12) -0.14436(12) 0.0515(5) Uani 1.00 1 d .
F(1) F -0.3380(4) 0.9897(3) -0.1323(2) 0.0893(17) Uani 1.00 1 d .
F(2) F -0.1617(5) 0.9864(4) -0.0826(3) 0.137(2) Uani 1.00 1 d .
F(3) F -0.2530(5) 0.8828(3) -0.1090(3) 0.109(2) Uani 1.00 1 d .
F(4) F -0.0815(4) 0.9158(2) -0.1563(2) 0.0831(17) Uani 1.00 1 d .
F(5) F -0.2585(5) 0.9193(4) -0.2069(2) 0.102(2) Uani 1.00 1 d .
F(6) F -0.1655(6) 1.0215(3) -0.1800(4) 0.134(2) Uani 1.00 1 d .
N(1) N 0.2320(6) 0.9745(3) -0.0847(3) 0.0467(17) Uani 1.00 1 d .
N(2) N 0.3961(6) 0.9187(3) -0.0575(3) 0.0448(16) Uani 1.00 1 d .
C(1) C 0.3088(7) 0.9647(4) -0.0358(3) 0.045(2) Uani 1.00 1 d .
C(2) C 0.1283(8) 1.0230(4) -0.0855(4) 0.068(2) Uani 1.00 1 d .
C(3) C 0.4992(8) 0.8943(5) -0.0204(4) 0.068(2) Uani 1.00 1 d .
C(4) C 0.2709(7) 0.9355(4) -0.1361(4) 0.050(2) Uani 1.00 1 d .
C(5) C 0.3742(9) 0.9005(4) -0.1196(4) 0.049(2) Uani 1.00 1 d .
C(6) C 0.4392(11) 0.8582(5) -0.1617(5) 0.077(3) Uani 1.00 1 d .
C(7) C 0.3915(13) 0.8479(6) -0.2196(6) 0.091(3) Uani 1.00 1 d .
C(8) C 0.2837(13) 0.8822(6) -0.2365(4) 0.091(3) Uani 1.00 1 d .
C(9) C 0.2191(9) 0.9263(5) -0.1961(4) 0.068(2) Uani 1.00 1 d .
C(10) C 0.1872(7) 0.8309(3) 0.0326(3) 0.0388(18) Uani 1.00 1 d .
C(11) C 0.0907(7) 0.8461(4) -0.0079(3) 0.048(2) Uani 1.00 1 d .
C(12) C 0.0723(8) 0.8039(5) -0.0598(4) 0.060(2) Uani 1.00 1 d .
C(13) C 0.1466(10) 0.7451(5) -0.0727(4) 0.068(2) Uani 1.00 1 d .
C(14) C 0.2423(8) 0.7296(4) -0.0322(3) 0.054(2) Uani 1.00 1 d .
C(15) C 0.2632(7) 0.7719(4) 0.0198(3) 0.046(2) Uani 1.00 1 d .
C(16) C 0.0785(6) 0.9048(4) 0.1391(3) 0.0374(18) Uani 1.00 1 d .
C(17) C 0.0525(7) 0.9670(4) 0.1714(3) 0.052(2) Uani 1.00 1 d .
C(18) C -0.0530(7) 0.9722(5) 0.2072(3) 0.060(2) Uani 1.00 1 d .
C(19) C -0.1331(8) 0.9147(6) 0.2095(4) 0.068(3) Uani 1.00 1 d .
C(20) C -0.1082(8) 0.8536(6) 0.1780(4) 0.068(2) Uani 1.00 1 d .
C(21) C -0.0039(7) 0.8473(5) 0.1422(4) 0.059(2) Uani 1.00 1 d .
C(22) C 0.3243(6) 0.8526(4) 0.1508(3) 0.0387(19) Uani 1.00 1 d .
C(23) C 0.3059(8) 0.7824(4) 0.1696(3) 0.050(2) Uani 1.00 1 d .
C(24) C 0.3841(9) 0.7507(5) 0.2128(4) 0.064(2) Uani 1.00 1 d .
C(25) C 0.4777(9) 0.7890(6) 0.2371(4) 0.079(3) Uani 1.00 1 d .
C(26) C 0.4962(9) 0.8593(6) 0.2201(5) 0.083(3) Uani 1.00 1 d .
C(27) C 0.4193(8) 0.8915(5) 0.1759(4) 0.063(2) Uani 1.00 1 d .
C(28) C 0.3268(7) 1.1925(4) 0.0757(3) 0.043(2) Uani 1.00 1 d .
C(29) C 0.2084(9) 1.1940(4) 0.0961(3) 0.058(2) Uani 1.00 1 d .
C(30) C 0.1628(10) 1.2558(6) 0.1257(4) 0.075(3) Uani 1.00 1 d .
C(31) C 0.2390(12) 1.3146(5) 0.1347(4) 0.074(3) Uani 1.00 1 d .
C(32) C 0.3553(11) 1.3125(5) 0.1154(4) 0.074(3) Uani 1.00 1 d .
C(33) C 0.3996(9) 1.2518(4) 0.0858(4) 0.061(2) Uani 1.00 1 d .
C(34) C 0.5437(7) 1.1057(4) 0.0554(4) 0.0442(19) Uani 1.00 1 d .
C(35) C 0.5665(9) 1.0891(5) 0.1190(4) 0.066(2) Uani 1.00 1 d .
C(36) C 0.6860(12) 1.0779(6) 0.1371(5) 0.094(3) Uani 1.00 1 d .
C(37) C 0.7799(11) 1.0801(6) 0.0964(6) 0.101(4) Uani 1.00 1 d .
C(38) C 0.7593(10) 1.0980(5) 0.0356(5) 0.080(3) Uani 1.00 1 d .
C(39) C 0.6390(8) 1.1106(5) 0.0144(4) 0.061(2) Uani 1.00 1 d .
C(40) C 0.3775(6) 1.1419(3) -0.0483(3) 0.0356(17) Uani 1.00 1 d .
C(41) C 0.3128(8) 1.2024(4) -0.0668(4) 0.059(2) Uani 1.00 1 d .
C(42) C 0.2940(10) 1.2170(5) -0.1301(4) 0.082(3) Uani 1.00 1 d .
C(43) C 0.3433(10) 1.1740(6) -0.1755(4) 0.077(3) Uani 1.00 1 d .
C(44) C 0.4113(10) 1.1158(6) -0.1566(4) 0.069(3) Uani 1.00 1 d .
C(45) C 0.4282(7) 1.1002(4) -0.0942(4) 0.047(2) Uani 1.00 1 d .
H(3A) H 0.5671 0.9273 -0.0260 0.082 Uiso 1.00 1 c R
H(2A) H 0.1527 1.0690 -0.1034 0.082 Uiso 1.00 1 c R
H(2B) H 0.0993 1.0304 -0.0431 0.082 Uiso 1.00 1 c R
H(2C) H 0.0635 1.0022 -0.1107 0.082 Uiso 1.00 1 c R
H(3B) H 0.5232 0.8464 -0.0340 0.082 Uiso 1.00 1 c R
H(3C) H 0.4762 0.8929 0.0234 0.082 Uiso 1.00 1 c R
H(6) H 0.5142 0.8373 -0.1503 0.092 Uiso 1.00 1 c R
H(7) H 0.4315 0.8176 -0.2483 0.109 Uiso 1.00 1 c R
H(8) H 0.2533 0.8751 -0.2772 0.109 Uiso 1.00 1 c R
H(9) H 0.1455 0.9487 -0.2079 0.082 Uiso 1.00 1 c R
H(11) H 0.0384 0.8852 0.0004 0.058 Uiso 1.00 1 c R
H(12) H 0.0078 0.8150 -0.0872 0.072 Uiso 1.00 1 c R
H(13) H 0.1324 0.7163 -0.1082 0.082 Uiso 1.00 1 c R
H(14) H 0.2934 0.6899 -0.0403 0.065 Uiso 1.00 1 c R
H(15) H 0.3287 0.7612 0.0467 0.056 Uiso 1.00 1 c R
H(17) H 0.1064 1.0064 0.1692 0.063 Uiso 1.00 1 c R
H(18) H -0.0698 1.0147 0.2298 0.073 Uiso 1.00 1 c R
H(19) H -0.2052 0.9183 0.2332 0.082 Uiso 1.00 1 c R
H(20) H -0.1628 0.8145 0.1804 0.081 Uiso 1.00 1 c R
H(21) H 0.0117 0.8045 0.1199 0.070 Uiso 1.00 1 c R
H(23) H 0.2401 0.7559 0.1532 0.060 Uiso 1.00 1 c R
H(24) H 0.3719 0.7025 0.2251 0.077 Uiso 1.00 1 c R
H(25) H 0.5308 0.7670 0.2660 0.095 Uiso 1.00 1 c R
H(26) H 0.5603 0.8860 0.2381 0.100 Uiso 1.00 1 c R
H(27) H 0.4326 0.9395 0.1634 0.076 Uiso 1.00 1 c R
H(29) H 0.1577 1.1536 0.0902 0.070 Uiso 1.00 1 c R
H(30) H 0.0813 1.2574 0.1394 0.090 Uiso 1.00 1 c R
H(31) H 0.2089 1.3563 0.1545 0.089 Uiso 1.00 1 c R
H(32) H 0.4067 1.3524 0.1221 0.089 Uiso 1.00 1 c R
H(33) H 0.4813 1.2509 0.0722 0.073 Uiso 1.00 1 c R
H(35) H 0.5022 1.0857 0.1480 0.080 Uiso 1.00 1 c R
H(36) H 0.7026 1.0684 0.1795 0.113 Uiso 1.00 1 c R
H(37) H 0.8594 1.0693 0.1100 0.121 Uiso 1.00 1 c R
H(38) H 0.8252 1.1020 0.0076 0.097 Uiso 1.00 1 c R
H(39) H 0.6246 1.1224 -0.0277 0.074 Uiso 1.00 1 c R
H(41) H 0.2812 1.2340 -0.0364 0.071 Uiso 1.00 1 c R
H(42) H 0.2467 1.2572 -0.1417 0.099 Uiso 1.00 1 c R
H(43) H 0.3311 1.1840 -0.2183 0.093 Uiso 1.00 1 c R
H(44) H 0.4473 1.0858 -0.1869 0.083 Uiso 1.00 1 c R
H(45) H 0.4757 1.0600 -0.0829 0.056 Uiso 1.00 1 c R

loop_
_atom_site_aniso_label
_atom_site_aniso_U_11
_atom_site_aniso_U_22
_atom_site_aniso_U_33
_atom_site_aniso_U_12
_atom_site_aniso_U_13
_atom_site_aniso_U_23
Ir(1) 0.05083(17) 0.03725(16) 0.03959(15) -0.0066(2) 0.00743(15) -0.0033(2)
P(1) 0.0498(14) 0.0375(12) 0.0316(11) -0.0023(10) 0.0021(9) -0.0021(9)
P(2) 0.0397(13) 0.0385(11) 0.0404(11) -0.0047(10) 0.0057(9) -0.0016(9)
P(3) 0.0441(14) 0.0485(13) 0.0619(15) 0.0046(12) -0.0004(13) 0.0027(11)
F(1) 0.059(3) 0.077(4) 0.133(4) 0.018(3) 0.014(2) -0.007(4)
F(2) 0.106(4) 0.188(7) 0.116(4) 0.033(5) -0.030(3) -0.079(6)
F(3) 0.114(5) 0.079(4) 0.135(5) 0.009(3) 0.038(4) 0.046(4)
F(4) 0.056(3) 0.067(3) 0.127(5) 0.022(2) 0.006(3) -0.009(3)
F(5) 0.085(4) 0.140(6) 0.082(4) 0.021(3) -0.025(3) -0.027(4)
F(6) 0.116(5) 0.070(4) 0.215(8) 0.013(3) 0.059(5) 0.044(5)
N(1) 0.050(4) 0.045(4) 0.045(3) -0.011(3) -0.005(3) 0.000(3)
N(2) 0.048(4) 0.030(3) 0.057(4) 0.001(3) 0.012(4) 0.003(4)
C(1) 0.037(4) 0.044(4) 0.053(5) -0.006(3) 0.011(4) 0.003(3)
C(2) 0.045(5) 0.082(7) 0.077(6) 0.005(4) -0.013(4) -0.000(5)
C(3) 0.048(6) 0.077(6) 0.079(6) 0.012(5) 0.020(5) 0.029(5)
C(4) 0.045(5) 0.055(5) 0.051(5) -0.014(4) 0.002(4) -0.006(4)
C(5) 0.073(7) 0.040(5) 0.034(5) -0.010(4) 0.020(5) -0.010(4)
C(6) 0.098(9) 0.060(7) 0.072(8) -0.010(6) 0.040(7) -0.008(6)
C(7) 0.128(11) 0.079(8) 0.067(8) -0.008(8) 0.032(8) -0.030(7)
C(8) 0.134(12) 0.098(9) 0.040(6) -0.037(9) 0.004(7) -0.015(6)
C(9) 0.081(7) 0.069(6) 0.055(6) -0.027(5) -0.013(6) -0.003(5)
C(10) 0.039(5) 0.037(4) 0.040(4) -0.007(3) -0.002(3) -0.001(3)
C(11) 0.034(5) 0.053(5) 0.058(5) -0.004(4) -0.007(4) 0.005(4)
C(12) 0.062(6) 0.072(6) 0.046(5) -0.024(5) -0.024(5) -0.000(5)
C(13) 0.091(8) 0.075(7) 0.039(5) -0.022(6) 0.001(5) -0.013(5)
C(14) 0.054(5) 0.065(6) 0.044(5) 0.002(4) 0.009(4) -0.019(4)
C(15) 0.047(5) 0.060(5) 0.032(4) -0.002(4) 0.004(3) -0.005(4)
C(16) 0.037(4) 0.046(5) 0.030(4) 0.001(3) -0.001(3) -0.001(3)
C(17) 0.060(6) 0.047(5) 0.051(5) 0.004(4) 0.003(4) 0.009(4)
C(18) 0.049(5) 0.088(8) 0.044(5) 0.028(5) 0.009(4) 0.003(4)
C(19) 0.034(5) 0.130(10) 0.042(5) 0.008(6) 0.011(4) 0.026(6)
C(20) 0.037(5) 0.103(8) 0.063(6) -0.014(5) 0.020(5) -0.001(6)
C(21) 0.051(6) 0.069(6) 0.056(5) -0.009(5) 0.003(4) -0.002(5)
C(22) 0.036(5) 0.045(5) 0.035(4) 0.002(3) -0.001(3) -0.011(3)
C(23) 0.053(5) 0.056(5) 0.041(4) 0.010(4) -0.009(4) -0.015(4)
C(24) 0.080(7) 0.074(7) 0.038(5) 0.009(5) -0.006(5) -0.014(5)
C(25) 0.084(8) 0.099(9) 0.055(6) 0.036(6) -0.039(5) -0.022(6)
C(26) 0.069(7) 0.089(9) 0.091(8) -0.007(6) -0.040(6) -0.030(7)
C(27) 0.057(6) 0.065(6) 0.069(6) -0.013(5) -0.013(5) -0.014(5)
C(28) 0.053(6) 0.046(5) 0.031(4) 0.009(4) -0.005(3) -0.001(3)
C(29) 0.071(6) 0.051(5) 0.053(5) 0.009(5) 0.012(5) 0.012(4)
C(30) 0.090(8) 0.078(7) 0.057(6) 0.030(6) 0.009(5) 0.032(6)
C(31) 0.119(10) 0.055(7) 0.048(6) 0.032(7) -0.003(6) -0.005(5)
C(32) 0.106(9) 0.046(6) 0.072(7) 0.015(6) -0.036(6) -0.018(5)
C(33) 0.079(7) 0.046(5) 0.057(6) 0.009(5) -0.017(5) -0.012(4)
C(34) 0.056(5) 0.041(4) 0.036(4) -0.004(3) -0.012(4) 0.000(4)
C(35) 0.066(7) 0.080(7) 0.054(6) -0.001(5) 0.001(5) 0.018(5)
C(36) 0.097(10) 0.130(10) 0.055(6) 0.001(8) -0.024(7) 0.020(7)
C(37) 0.061(8) 0.125(10) 0.117(10) 0.013(7) -0.030(8) 0.038(8)
C(38) 0.061(7) 0.101(8) 0.079(7) 0.011(5) -0.003(5) 0.016(6)
C(39) 0.054(6) 0.078(7) 0.053(6) 0.005(5) 0.006(5) 0.009(5)
C(40) 0.038(4) 0.039(4) 0.030(4) -0.008(3) 0.006(3) -0.009(3)
C(41) 0.068(6) 0.062(5) 0.048(5) -0.000(5) 0.000(5) -0.007(4)
C(42) 0.084(7) 0.096(8) 0.067(7) 0.025(7) -0.012(6) 0.020(6)
C(43) 0.094(9) 0.100(8) 0.038(5) 0.004(6) -0.003(5) 0.010(6)
C(44) 0.075(7) 0.095(8) 0.036(6) -0.012(6) 0.001(5) -0.000(6)
C(45) 0.045(5) 0.046(5) 0.049(5) -0.006(4) -0.000(4) -0.006(4)

loop_
_atom_type_symbol
_atom_type_description
_atom_type_scat_dispersion_real
_atom_type_scat_dispersion_imag
_atom_type_scat_source
Ir Ir -1.444 7.990
;
International Tables for Crystallography
(1992, Vol. C, Tables 4.2.6.8 and 6.1.1.4)
;
P P 0.102 0.094
;
International Tables for Crystallography
(1992, Vol. C, Tables 4.2.6.8 and 6.1.1.4)
;
F F 0.017 0.010
;
International Tables for Crystallography
(1992, Vol. C, Tables 4.2.6.8 and 6.1.1.4)
;
N N 0.006 0.003
;
International Tables for Crystallography
(1992, Vol. C, Tables 4.2.6.8 and 6.1.1.4)
;
C C 0.003 0.002
;
International Tables for Crystallography
(1992, Vol. C, Tables 4.2.6.8 and 6.1.1.4)
;
H H 0.000 0.000
;
International Tables for Crystallography
(1992, Vol. C, Table 6.1.1.4)
;

loop_
_geom_angle_atom_site_label_1
_geom_angle_atom_site_label_2
_geom_angle_atom_site_label_3
_geom_angle
_geom_angle_publ_flag
P(1) Ir(1) P(2) 170.79(7) yes
P(1) Ir(1) C(1) 95.3(2) yes
P(2) Ir(1) C(1) 93.4(2) yes
Ir(1) P(1) C(28) 117.5(2) yes
Ir(1) P(1) C(34) 105.2(2) yes
Ir(1) P(1) C(40) 115.9(2) yes
C(28) P(1) C(34) 105.4(3) yes
C(28) P(1) C(40) 103.8(3) yes
C(34) P(1) C(40) 108.4(3) yes
Ir(1) P(2) C(10) 112.5(2) yes
Ir(1) P(2) C(16) 115.6(2) yes
Ir(1) P(2) C(22) 113.0(2) yes
C(10) P(2) C(16) 104.9(3) yes
C(10) P(2) C(22) 107.3(3) yes
C(16) P(2) C(22) 102.8(3) yes
F(1) P(3) F(2) 89.3(3) yes
F(1) P(3) F(3) 91.1(3) yes
F(1) P(3) F(4) 179.3(3) yes
F(1) P(3) F(5) 90.7(3) yes
F(1) P(3) F(6) 90.0(3) yes
F(2) P(3) F(3) 91.5(4) yes
F(2) P(3) F(4) 90.2(3) yes
F(2) P(3) F(5) 179.1(4) yes
F(2) P(3) F(6) 88.5(4) yes
F(3) P(3) F(4) 89.5(3) yes
F(3) P(3) F(5) 89.4(3) yes
F(3) P(3) F(6) 178.9(3) yes
F(4) P(3) F(5) 89.7(3) yes
F(4) P(3) F(6) 89.5(3) yes
F(5) P(3) F(6) 90.6(4) yes
C(1) N(1) C(2) 125.5(6) yes
C(1) N(1) C(4) 110.6(6) yes
C(2) N(1) C(4) 123.8(7) yes
C(1) N(2) C(3) 123.7(7) yes
C(1) N(2) C(5) 110.9(7) yes
C(3) N(2) C(5) 125.4(7) yes
Ir(1) C(1) N(1) 129.9(5) yes
Ir(1) C(1) N(2) 125.1(5) yes
N(1) C(1) N(2) 104.9(6) yes
N(1) C(4) C(5) 107.6(7) yes
N(1) C(4) C(9) 131.4(8) yes
C(5) C(4) C(9) 121.0(8) yes
N(2) C(5) C(4) 106.0(7) yes
N(2) C(5) C(6) 131.8(9) yes
C(4) C(5) C(6) 122.1(9) yes
C(5) C(6) C(7) 118.2(11) yes
C(6) C(7) C(8) 120.0(11) yes
C(7) C(8) C(9) 122.9(10) yes
C(4) C(9) C(8) 115.6(9) yes
P(2) C(10) C(11) 117.7(5) yes
P(2) C(10) C(15) 122.6(5) yes
C(11) C(10) C(15) 119.2(7) yes
C(10) C(11) C(12) 119.8(7) yes
C(11) C(12) C(13) 121.5(8) yes
C(12) C(13) C(14) 118.7(8) yes
C(13) C(14) C(15) 120.7(8) yes
C(10) C(15) C(14) 120.1(7) yes
P(2) C(16) C(17) 120.4(6) yes
P(2) C(16) C(21) 120.8(6) yes
C(17) C(16) C(21) 118.8(7) yes
C(16) C(17) C(18) 120.6(8) yes
C(17) C(18) C(19) 119.6(8) yes
C(18) C(19) C(20) 120.2(8) yes
C(19) C(20) C(21) 121.0(9) yes
C(16) C(21) C(20) 119.7(8) yes
P(2) C(22) C(23) 121.4(5) yes
P(2) C(22) C(27) 119.1(6) yes
C(23) C(22) C(27) 119.4(7) yes
C(22) C(23) C(24) 120.3(8) yes
C(23) C(24) C(25) 120.0(9) yes
C(24) C(25) C(26) 120.8(10) yes
C(25) C(26) C(27) 119.7(10) yes
C(22) C(27) C(26) 119.8(9) yes
P(1) C(28) C(29) 120.0(6) yes
P(1) C(28) C(33) 121.0(6) yes
C(29) C(28) C(33) 118.9(7) yes
C(28) C(29) C(30) 119.9(8) yes
C(29) C(30) C(31) 119.4(10) yes
C(30) C(31) C(32) 120.5(10) yes
C(31) C(32) C(33) 120.0(10) yes
C(28) C(33) C(32) 121.3(9) yes
P(1) C(34) C(35) 116.2(6) yes
P(1) C(34) C(39) 124.1(6) yes
C(35) C(34) C(39) 119.6(8) yes
C(34) C(35) C(36) 117.9(9) yes
C(35) C(36) C(37) 122.6(10) yes
C(36) C(37) C(38) 119.8(11) yes
C(37) C(38) C(39) 120.0(10) yes
C(34) C(39) C(38) 119.9(8) yes
P(1) C(40) C(41) 121.7(6) yes
P(1) C(40) C(45) 120.7(5) yes
C(41) C(40) C(45) 117.4(7) yes
C(40) C(41) C(42) 120.7(8) yes
C(41) C(42) C(43) 121.2(9) yes
C(42) C(43) C(44) 117.6(9) yes
C(43) C(44) C(45) 121.6(9) yes
C(40) C(45) C(44) 121.5(8) yes
N(1) C(2) H(2A) 109.5 no
N(1) C(2) H(2B) 109.5 no
N(1) C(2) H(2C) 109.5 no
H(2A) C(2) H(2B) 109.5 no
H(2A) C(2) H(2C) 109.5 no
H(2B) C(2) H(2C) 109.5 no
N(2) C(3) H(3A) 109.5 no
N(2) C(3) H(3B) 109.5 no
N(2) C(3) H(3C) 109.5 no
H(3A) C(3) H(3B) 109.5 no
H(3A) C(3) H(3C) 109.5 no
H(3B) C(3) H(3C) 109.5 no
C(5) C(6) H(6) 120.9 no
C(7) C(6) H(6) 120.9 no
C(6) C(7) H(7) 120.0 no
C(8) C(7) H(7) 120.0 no
C(7) C(8) H(8) 118.5 no
C(9) C(8) H(8) 118.5 no
C(4) C(9) H(9) 122.2 no
C(8) C(9) H(9) 122.2 no
C(10) C(11) H(11) 120.1 no
C(12) C(11) H(11) 120.1 no
C(11) C(12) H(12) 119.2 no
C(13) C(12) H(12) 119.2 no
C(12) C(13) H(13) 120.7 no
C(14) C(13) H(13) 120.7 no
C(13) C(14) H(14) 119.7 no
C(15) C(14) H(14) 119.7 no
C(10) C(15) H(15) 119.9 no
C(14) C(15) H(15) 119.9 no
C(16) C(17) H(17) 119.7 no
C(18) C(17) H(17) 119.7 no
C(17) C(18) H(18) 120.2 no
C(19) C(18) H(18) 120.2 no
C(18) C(19) H(19) 119.9 no
C(20) C(19) H(19) 119.9 no
C(19) C(20) H(20) 119.5 no
C(21) C(20) H(20) 119.5 no
C(16) C(21) H(21) 120.1 no
C(20) C(21) H(21) 120.1 no
C(22) C(23) H(23) 119.8 no
C(24) C(23) H(23) 119.8 no
C(23) C(24) H(24) 120.0 no
C(25) C(24) H(24) 120.0 no
C(24) C(25) H(25) 119.6 no
C(26) C(25) H(25) 119.6 no
C(25) C(26) H(26) 120.1 no
C(27) C(26) H(26) 120.2 no
C(22) C(27) H(27) 120.1 no
C(26) C(27) H(27) 120.1 no
C(28) C(29) H(29) 120.0 no
C(30) C(29) H(29) 120.1 no
C(29) C(30) H(30) 120.3 no
C(31) C(30) H(30) 120.3 no
C(30) C(31) H(31) 119.8 no
C(32) C(31) H(31) 119.8 no
C(31) C(32) H(32) 120.0 no
C(33) C(32) H(32) 120.0 no
C(28) C(33) H(33) 119.4 no
C(32) C(33) H(33) 119.3 no
C(34) C(35) H(35) 121.0 no
C(36) C(35) H(35) 121.0 no
C(35) C(36) H(36) 118.7 no
C(37) C(36) H(36) 118.7 no
C(36) C(37) H(37) 120.1 no
C(38) C(37) H(37) 120.1 no
C(37) C(38) H(38) 120.0 no
C(39) C(38) H(38) 120.0 no
C(34) C(39) H(39) 120.1 no
C(38) C(39) H(39) 120.1 no
C(40) C(41) H(41) 119.7 no
C(42) C(41) H(41) 119.7 no
C(41) C(42) H(42) 119.4 no
C(43) C(42) H(42) 119.4 no
C(42) C(43) H(43) 121.2 no
C(44) C(43) H(43) 121.2 no
C(43) C(44) H(44) 119.2 no
C(45) C(44) H(44) 119.2 no
C(40) C(45) H(45) 119.3 no
C(44) C(45) H(45) 119.3 no

loop_
_geom_bond_atom_site_label_1
_geom_bond_atom_site_label_2
_geom_bond_distance
_geom_bond_publ_flag
Ir(1) P(1) 2.294(2) yes
Ir(1) P(2) 2.315(2) yes
Ir(1) C(1) 2.083(7) yes
P(1) C(28) 1.826(8) yes
P(1) C(34) 1.818(8) yes
P(1) C(40) 1.812(7) yes
P(2) C(10) 1.839(7) yes
P(2) C(16) 1.831(7) yes
P(2) C(22) 1.841(7) yes
P(3) F(1) 1.579(5) yes
P(3) F(2) 1.556(7) yes
P(3) F(3) 1.563(6) yes
P(3) F(4) 1.587(5) yes
P(3) F(5) 1.560(6) yes
P(3) F(6) 1.569(7) yes
N(1) C(1) 1.353(10) yes
N(1) C(2) 1.448(11) yes
N(1) C(4) 1.381(11) yes
N(2) C(1) 1.361(10) yes
N(2) C(3) 1.452(11) yes
N(2) C(5) 1.389(11) yes
C(4) C(5) 1.351(12) yes
C(4) C(9) 1.412(13) yes
C(5) C(6) 1.387(14) yes
C(6) C(7) 1.356(17) yes
C(7) C(8) 1.39(2) yes
C(8) C(9) 1.383(15) yes
C(10) C(11) 1.394(11) yes
C(10) C(15) 1.400(11) yes
C(11) C(12) 1.371(12) yes
C(12) C(13) 1.387(14) yes
C(13) C(14) 1.390(13) yes
C(14) C(15) 1.378(11) yes
C(16) C(17) 1.372(11) yes
C(16) C(21) 1.398(12) yes
C(17) C(18) 1.389(11) yes
C(18) C(19) 1.379(15) yes
C(19) C(20) 1.346(16) yes
C(20) C(21) 1.380(12) yes
C(22) C(23) 1.375(11) yes
C(22) C(27) 1.374(11) yes
C(23) C(24) 1.389(12) yes
C(24) C(25) 1.350(15) yes
C(25) C(26) 1.367(17) yes
C(26) C(27) 1.399(14) yes
C(28) C(29) 1.368(13) yes
C(28) C(33) 1.374(12) yes
C(29) C(30) 1.400(14) yes
C(30) C(31) 1.385(16) yes
C(31) C(32) 1.339(18) yes
C(32) C(33) 1.379(13) yes
C(34) C(35) 1.414(12) yes
C(34) C(39) 1.366(12) yes
C(35) C(36) 1.381(17) yes
C(36) C(37) 1.347(18) yes
C(37) C(38) 1.359(17) yes
C(38) C(39) 1.411(14) yes
C(40) C(41) 1.383(11) yes
C(40) C(45) 1.366(11) yes
C(41) C(42) 1.394(13) yes
C(42) C(43) 1.366(15) yes
C(43) C(44) 1.372(16) yes
C(44) C(45) 1.375(13) yes
C(2) H(2A) 0.970 no
C(2) H(2B) 0.970 no
C(2) H(2C) 0.970 no
C(3) H(3A) 0.970 no
C(3) H(3B) 0.970 no
C(3) H(3C) 0.970 no
C(6) H(6) 0.940 no
C(7) H(7) 0.940 no
C(8) H(8) 0.940 no
C(9) H(9) 0.940 no
C(11) H(11) 0.940 no
C(12) H(12) 0.940 no
C(13) H(13) 0.940 no
C(14) H(14) 0.940 no
C(15) H(15) 0.940 no
C(17) H(17) 0.940 no
C(18) H(18) 0.940 no
C(19) H(19) 0.940 no
C(20) H(20) 0.940 no
C(21) H(21) 0.940 no
C(23) H(23) 0.940 no
C(24) H(24) 0.940 no
C(25) H(25) 0.940 no
C(26) H(26) 0.940 no
C(27) H(27) 0.940 no
C(29) H(29) 0.940 no
C(30) H(30) 0.940 no
C(31) H(31) 0.940 no
C(32) H(32) 0.940 no
C(33) H(33) 0.940 no
C(35) H(35) 0.940 no
C(36) H(36) 0.940 no
C(37) H(37) 0.940 no
C(38) H(38) 0.940 no
C(39) H(39) 0.940 no
C(41) H(41) 0.940 no
C(42) H(42) 0.940 no
C(43) H(43) 0.940 no
C(44) H(44) 0.940 no
C(45) H(45) 0.940 no

loop_
_geom_contact_atom_site_label_1
_geom_contact_atom_site_label_2
_geom_contact_distance
_geom_contact_site_symmetry_2
F(1) N(2) 3.572(8) 1_455
F(1) C(3) 3.465(10) 1_455
F(1) C(5) 3.569(10) 1_455
F(1) C(6) 3.504(12) 1_455
F(1) C(45) 3.377(9) 1_455
F(2) C(2) 3.249(10) .
F(2) C(38) 3.375(13) 1_455
F(3) C(3) 3.315(10) 1_455
F(3) C(6) 3.583(13) 1_455
F(3) C(15) 3.445(10) 2_465
F(3) C(23) 3.385(10) 2_465
F(4) C(2) 3.391(10) .
F(4) C(9) 3.405(11) .
F(4) C(12) 3.373(10) .
F(4) C(24) 3.332(11) 2_465
F(5) C(18) 3.414(11) 4_474
F(5) C(24) 3.516(12) 2_465
F(5) C(36) 3.426(12) 4_574
F(6) C(19) 3.438(12) 4_474
F(6) C(26) 3.585(13) 4_574
F(6) C(31) 3.353(12) 2_475
F(6) C(32) 3.377(12) 2_475
N(2) F(1) 3.572(8) 1_655
C(2) F(2) 3.249(10) .
C(2) F(4) 3.391(10) .
C(3) F(1) 3.465(10) 1_655
C(3) F(3) 3.315(10) 1_655
C(5) F(1) 3.569(10) 1_655
C(6) F(1) 3.504(12) 1_655
C(6) F(3) 3.583(13) 1_655
C(9) F(4) 3.405(11) .
C(12) F(4) 3.373(10) .
C(15) F(3) 3.445(10) 2_565
C(18) F(5) 3.414(11) 4_475
C(18) C(37) 3.598(15) 1_455
C(19) F(6) 3.438(12) 4_475
C(23) F(3) 3.385(10) 2_565
C(24) F(4) 3.332(11) 2_565
C(24) F(5) 3.516(12) 2_565
C(26) F(6) 3.585(13) 4_575
C(31) F(6) 3.353(12) 2_575
C(32) F(6) 3.377(12) 2_575
C(36) F(5) 3.426(12) 4_575
C(37) C(18) 3.598(15) 1_655
C(38) F(2) 3.375(13) 1_655
C(45) F(1) 3.377(9) 1_655
P(3) H(3A) 3.541 1_455
P(3) H(2C) 3.220 .
P(3) H(24) 3.465 2_465
F(1) H(3A) 2.752 1_455
F(1) H(6) 3.276 1_455
F(1) H(18) 3.113 4_474
F(1) H(19) 3.371 4_474
F(1) H(31) 2.936 2_475
F(1) H(39) 3.345 1_455
F(1) H(44) 3.171 1_455
F(1) H(45) 2.640 1_455
F(2) H(3A) 3.387 1_455
F(2) H(2B) 3.090 .
F(2) H(2C) 2.556 .
F(2) H(11) 3.384 .
F(2) H(31) 3.586 2_475
F(2) H(32) 3.192 2_475
F(2) H(38) 2.883 1_455
F(3) H(3A) 2.776 1_455
F(3) H(3B) 3.005 1_455
F(3) H(6) 2.826 1_455
F(3) H(12) 3.154 .
F(3) H(14) 3.498 2_465
F(3) H(15) 3.111 2_465
F(3) H(23) 2.737 2_465
F(3) H(24) 3.241 2_465
F(4) H(2C) 2.455 .
F(4) H(9) 2.786 .
F(4) H(12) 2.572 .
F(4) H(24) 2.686 2_465
F(5) H(6) 3.155 1_455
F(5) H(18) 2.619 4_474
F(5) H(19) 3.292 4_474
F(5) H(23) 3.440 2_465
F(5) H(24) 2.697 2_465
F(5) H(36) 2.514 4_574
F(6) H(2C) 2.935 .
F(6) H(18) 3.544 4_474
F(6) H(19) 2.585 4_474
F(6) H(26) 2.706 4_574
F(6) H(31) 2.704 2_475
F(6) H(32) 2.758 2_475
F(6) H(36) 3.455 4_574
C(2) H(32) 3.439 2_475
C(6) H(18) 3.599 4_574
C(6) H(20) 3.411 2_565
C(6) H(21) 3.241 2_565
C(7) H(17) 3.594 4_574
C(7) H(18) 3.384 4_574
C(7) H(20) 3.178 2_565
C(7) H(30) 3.599 4_574
C(8) H(17) 3.124 4_574
C(11) H(14) 3.479 2_465
C(11) H(15) 3.586 2_465
C(12) H(3B) 3.469 2_465
C(12) H(15) 2.940 2_465
C(13) H(3B) 3.143 2_465
C(13) H(3C) 3.334 2_465
C(13) H(15) 3.527 2_465
C(13) H(20) 3.295 2_565
C(14) H(3B) 3.119 2_465
C(14) H(20) 3.429 2_565
C(14) H(21) 3.551 2_565
C(15) H(3B) 3.434 2_465
C(15) H(12) 3.440 2_565
C(17) H(37) 3.127 1_455
C(17) H(44) 3.179 4_575
C(18) H(36) 3.269 1_455
C(18) H(37) 2.909 1_455
C(18) H(44) 2.757 4_575
C(19) H(26) 3.454 1_455
C(19) H(31) 3.207 3_545
C(19) H(36) 3.427 1_455
C(19) H(37) 3.566 1_455
C(19) H(44) 3.004 4_575
C(20) H(7) 3.534 2_465
C(20) H(13) 3.458 2_465
C(20) H(14) 3.233 2_465
C(20) H(44) 3.562 4_575
C(21) H(6) 3.428 2_465
C(21) H(14) 3.183 2_465
C(21) H(43) 3.578 4_575
C(22) H(43) 3.343 4_575
C(23) H(12) 3.354 2_565
C(23) H(43) 2.893 4_575
C(24) H(12) 3.242 2_565
C(24) H(13) 3.571 2_565
C(24) H(42) 3.423 4_575
C(24) H(43) 3.031 4_575
C(25) H(13) 3.232 2_565
C(25) H(32) 3.467 3_645
C(25) H(43) 3.549 4_575
C(26) H(13) 3.145 2_565
C(26) H(19) 3.459 1_655
C(26) H(32) 3.535 3_645
C(27) H(13) 3.393 2_565
C(28) H(8) 3.494 4_575
C(29) H(8) 3.022 4_575
C(30) H(7) 3.185 4_575
C(30) H(8) 3.319 4_575
C(30) H(39) 3.106 2_475
C(31) H(19) 3.432 3_555
C(31) H(25) 3.410 3_655
C(31) H(38) 3.536 2_475
C(31) H(39) 2.855 2_475
C(32) H(25) 2.946 3_655
C(32) H(26) 3.534 3_655
C(32) H(38) 3.084 2_475
C(32) H(39) 3.368 2_475
C(33) H(25) 3.269 3_655
C(33) H(38) 3.459 2_475
C(35) H(42) 3.498 2_575
C(36) H(18) 3.528 1_655
C(36) H(42) 3.127 2_575
C(37) H(18) 3.507 1_655
C(37) H(42) 3.186 2_575
C(38) H(41) 3.120 2_575
C(38) H(42) 3.514 2_575
C(39) H(41) 3.305 2_575
C(40) H(30) 3.500 2_575
C(41) H(30) 3.406 2_575
C(42) H(30) 3.187 2_575
C(43) H(30) 3.000 2_575
C(44) H(30) 3.020 2_575
C(44) H(31) 3.300 2_575
C(45) H(30) 3.271 2_575
C(45) H(31) 3.429 2_575
H(3A) P(3) 3.541 1_655
H(3A) F(1) 2.752 1_655
H(3A) F(2) 3.387 1_655
H(3A) F(3) 2.776 1_655
H(3A) H(14) 3.585 2_565
H(2A) H(32) 3.089 2_475
H(2B) F(2) 3.090 .
H(2B) H(32) 3.465 2_475
H(2B) H(38) 3.455 1_455
H(2C) P(3) 3.220 .
H(2C) F(2) 2.556 .
H(2C) F(4) 2.455 .
H(2C) F(6) 2.935 .
H(2C) H(32) 3.204 2_475
H(3B) F(3) 3.005 1_655
H(3B) C(12) 3.469 2_565
H(3B) C(13) 3.143 2_565
H(3B) C(14) 3.119 2_565
H(3B) C(15) 3.434 2_565
H(3B) H(13) 3.463 2_565
H(3B) H(14) 3.422 2_565
H(3B) H(21) 3.344 2_565
H(3C) C(13) 3.334 2_565
H(3C) H(13) 3.208 2_565
H(6) F(1) 3.276 1_655
H(6) F(3) 2.826 1_655
H(6) F(5) 3.155 1_655
H(6) C(21) 3.428 2_565
H(6) H(20) 3.475 2_565
H(6) H(21) 2.705 2_565
H(6) H(23) 3.017 2_565
H(7) C(20) 3.534 2_565
H(7) C(30) 3.185 4_574
H(7) H(18) 3.488 4_574
H(7) H(20) 3.025 2_565
H(7) H(30) 2.773 4_574
H(8) C(28) 3.494 4_574
H(8) C(29) 3.022 4_574
H(8) C(30) 3.319 4_574
H(8) H(17) 2.913 4_574
H(8) H(25) 3.595 2_465
H(8) H(29) 3.042 4_574
H(8) H(30) 3.531 4_574
H(8) H(35) 3.302 4_574
H(9) F(4) 2.786 .
H(9) H(27) 3.547 4_574
H(9) H(35) 3.535 4_574
H(11) F(2) 3.384 .
H(11) H(14) 3.140 2_465
H(12) F(3) 3.154 .
H(12) F(4) 2.572 .
H(12) C(15) 3.440 2_465
H(12) C(23) 3.354 2_465
H(12) C(24) 3.242 2_465
H(12) H(14) 3.597 2_465
H(12) H(15) 2.566 2_465
H(12) H(23) 3.508 2_465
H(12) H(24) 3.316 2_465
H(13) C(20) 3.458 2_565
H(13) C(24) 3.571 2_465
H(13) C(25) 3.232 2_465
H(13) C(26) 3.145 2_465
H(13) C(27) 3.393 2_465
H(13) H(3B) 3.463 2_465
H(13) H(3C) 3.208 2_465
H(13) H(15) 3.600 2_465
H(13) H(20) 2.779 2_565
H(13) H(25) 3.561 2_465
H(13) H(26) 3.449 2_465
H(14) F(3) 3.498 2_565
H(14) C(11) 3.479 2_565
H(14) C(20) 3.233 2_565
H(14) C(21) 3.183 2_565
H(14) H(3A) 3.585 2_465
H(14) H(3B) 3.422 2_465
H(14) H(11) 3.140 2_565
H(14) H(12) 3.597 2_565
H(14) H(20) 3.031 2_565
H(14) H(21) 2.935 2_565
H(15) F(3) 3.111 2_565
H(15) C(11) 3.586 2_565
H(15) C(12) 2.940 2_565
H(15) C(13) 3.527 2_565
H(15) H(12) 2.566 2_565
H(15) H(13) 3.600 2_565
H(17) C(7) 3.594 4_575
H(17) C(8) 3.124 4_575
H(17) H(8) 2.913 4_575
H(17) H(37) 3.205 1_455
H(17) H(44) 3.563 4_575
H(18) F(1) 3.113 4_475
H(18) F(5) 2.619 4_475
H(18) F(6) 3.544 4_475
H(18) C(6) 3.599 4_575
H(18) C(7) 3.384 4_575
H(18) C(36) 3.528 1_455
H(18) C(37) 3.507 1_455
H(18) H(7) 3.488 4_575
H(18) H(36) 2.892 1_455
H(18) H(37) 2.859 1_455
H(18) H(44) 2.901 4_575
H(19) F(1) 3.371 4_475
H(19) F(5) 3.292 4_475
H(19) F(6) 2.585 4_475
H(19) C(26) 3.459 1_455
H(19) C(31) 3.432 3_545
H(19) H(26) 2.639 1_455
H(19) H(31) 2.659 3_545
H(19) H(36) 3.171 1_455
H(19) H(44) 3.300 4_575
H(20) C(6) 3.411 2_465
H(20) C(7) 3.178 2_465
H(20) C(13) 3.295 2_465
H(20) C(14) 3.429 2_465
H(20) H(6) 3.475 2_465
H(20) H(7) 3.025 2_465
H(20) H(13) 2.779 2_465
H(20) H(14) 3.031 2_465
H(20) H(26) 3.530 1_455
H(21) C(6) 3.241 2_465
H(21) C(14) 3.551 2_465
H(21) H(3B) 3.344 2_465
H(21) H(6) 2.705 2_465
H(21) H(14) 2.935 2_465
H(23) F(3) 2.737 2_565
H(23) F(5) 3.440 2_565
H(23) H(6) 3.017 2_465
H(23) H(12) 3.508 2_565
H(23) H(43) 3.062 4_575
H(24) P(3) 3.465 2_565
H(24) F(3) 3.241 2_565
H(24) F(4) 2.686 2_565
H(24) F(5) 2.697 2_565
H(24) H(12) 3.316 2_565
H(24) H(36) 3.314 3_645
H(24) H(42) 3.214 4_575
H(24) H(43) 3.290 4_575
H(25) C(31) 3.410 3_645
H(25) C(32) 2.946 3_645
H(25) C(33) 3.269 3_645
H(25) H(8) 3.595 2_565
H(25) H(13) 3.561 2_565
H(25) H(32) 2.946 3_645
H(25) H(33) 3.472 3_645
H(26) F(6) 2.706 4_575
H(26) C(19) 3.454 1_655
H(26) C(32) 3.534 3_645
H(26) H(13) 3.449 2_565
H(26) H(19) 2.639 1_655
H(26) H(20) 3.530 1_655
H(26) H(31) 3.456 3_645
H(26) H(32) 3.070 3_645
H(27) H(9) 3.547 4_575
H(29) H(8) 3.042 4_575
H(30) C(7) 3.599 4_575
H(30) C(40) 3.500 2_475
H(30) C(41) 3.406 2_475
H(30) C(42) 3.187 2_475
H(30) C(43) 3.000 2_475
H(30) C(44) 3.020 2_475
H(30) C(45) 3.271 2_475
H(30) H(7) 2.773 4_575
H(30) H(8) 3.531 4_575
H(30) H(39) 3.297 2_475
H(30) H(43) 3.394 2_475
H(30) H(44) 3.409 2_475
H(31) F(1) 2.936 2_575
H(31) F(2) 3.586 2_575
H(31) F(6) 2.704 2_575
H(31) C(19) 3.207 3_555
H(31) C(44) 3.300 2_475
H(31) C(45) 3.429 2_475
H(31) H(19) 2.659 3_555
H(31) H(26) 3.456 3_655
H(31) H(39) 2.888 2_475
H(31) H(44) 3.137 2_475
H(31) H(45) 3.357 2_475
H(32) F(2) 3.192 2_575
H(32) F(6) 2.758 2_575
H(32) C(2) 3.439 2_575
H(32) C(25) 3.467 3_655
H(32) C(26) 3.535 3_655
H(32) H(2A) 3.089 2_575
H(32) H(2B) 3.465 2_575
H(32) H(2C) 3.204 2_575
H(32) H(25) 2.946 3_655
H(32) H(26) 3.070 3_655
H(32) H(38) 3.029 2_475
H(33) H(25) 3.472 3_655
H(33) H(41) 3.383 2_575
H(33) H(42) 3.267 2_575
H(35) H(8) 3.302 4_575
H(35) H(9) 3.535 4_575
H(36) F(5) 2.514 4_575
H(36) F(6) 3.455 4_575
H(36) C(18) 3.269 1_655
H(36) C(19) 3.427 1_655
H(36) H(18) 2.892 1_655
H(36) H(19) 3.171 1_655
H(36) H(24) 3.314 3_655
H(36) H(42) 3.365 2_575
H(37) C(17) 3.127 1_655
H(37) C(18) 2.909 1_655
H(37) C(19) 3.566 1_655
H(37) H(17) 3.205 1_655
H(37) H(18) 2.859 1_655
H(37) H(42) 3.509 2_575
H(38) F(2) 2.883 1_655
H(38) C(31) 3.536 2_575
H(38) C(32) 3.084 2_575
H(38) C(33) 3.459 2_575
H(38) H(2B) 3.455 1_655
H(38) H(32) 3.029 2_575
H(38) H(41) 3.136 2_575
H(39) F(1) 3.345 1_655
H(39) C(30) 3.106 2_575
H(39) C(31) 2.855 2_575
H(39) C(32) 3.368 2_575
H(39) H(30) 3.297 2_575
H(39) H(31) 2.888 2_575
H(39) H(41) 3.449 2_575
H(41) C(38) 3.120 2_475
H(41) C(39) 3.305 2_475
H(41) H(33) 3.383 2_475
H(41) H(38) 3.136 2_475
H(41) H(39) 3.449 2_475
H(42) C(24) 3.423 4_574
H(42) C(35) 3.498 2_475
H(42) C(36) 3.127 2_475
H(42) C(37) 3.186 2_475
H(42) C(38) 3.514 2_475
H(42) H(24) 3.214 4_574
H(42) H(33) 3.267 2_475
H(42) H(36) 3.365 2_475
H(42) H(37) 3.509 2_475
H(43) C(21) 3.578 4_574
H(43) C(22) 3.343 4_574
H(43) C(23) 2.893 4_574
H(43) C(24) 3.031 4_574
H(43) C(25) 3.549 4_574
H(43) H(23) 3.062 4_574
H(43) H(24) 3.290 4_574
H(43) H(30) 3.394 2_575
H(44) F(1) 3.171 1_655
H(44) C(17) 3.179 4_574
H(44) C(18) 2.757 4_574
H(44) C(19) 3.004 4_574
H(44) C(20) 3.562 4_574
H(44) H(17) 3.563 4_574
H(44) H(18) 2.901 4_574
H(44) H(19) 3.300 4_574
H(44) H(30) 3.409 2_575
H(44) H(31) 3.137 2_575
H(45) F(1) 2.640 1_655
H(45) H(31) 3.357 2_575
